data_2005693
loop_
_publ_author_name
'Collins, D. J.'
'Hughes, T. C.'
'Johnson, W. M.'
'Mackay, M. F.'

_publ_section_title
;
 2-Methyl-3-phenyl-2,5-dihydro-1,2,4-triazin-6(1<i>H</i>)-one Methanol
 Solvate and
 4-Methyl-3-phenyl-4,5-dihydro-1,2,4-triazin-6(1<i>H</i>)-one
;
_journal_issue 11
_journal_name_full 'Acta Crystallographica Section C'
_journal_page_first 2865
_journal_page_last 2868
_journal_paper_doi 10.1107/S0108270196008335
_journal_volume 52
_journal_year 1996
_chemical_formula_moiety 'C10 H11 N3 O'
_chemical_formula_structural 'C10 H11 N3 O'
_chemical_formula_sum 'C10 H11 N3 O'
_chemical_formula_weight 189.22
_chemical_name_systematic 4-Methyl-3-phenyl-4,5-dihydro-1,2,4-triazin-6(1H)-one
_chemical_temperature_decomposition 408.5(5)
_space_group_IT_number 14
_symmetry_cell_setting monoclinic
_symmetry_space_group_name_Hall '-P 2yn'
_symmetry_space_group_name_H-M 'P 1 21/n 1'
_audit_creation_method 'SHELXL-93 (Sheldrick,1993)'
_cell_angle_alpha 90.00
_cell_angle_beta 98.71(1)
_cell_angle_gamma 90.00
_cell_formula_units_Z 4
_cell_length_a 6.6707(5)
_cell_length_b 7.0151(5)
_cell_length_c 20.722(1)
_cell_measurement_reflns_used 25
_cell_measurement_temperature 291(2)
_cell_measurement_theta_max 32
_cell_measurement_theta_min 20
_cell_volume 958.52(11)
_computing_cell_refinement 'AFC/MSC Software'
_computing_data_collection 'AFC/MSC Software (Rigaku Corporation, 1988)'
_computing_data_reduction 'AFC/MSC Software'
_computing_molecular_graphics 'ORTEPII (Johnson,1976)'
_computing_publication_material SHELXL93
_computing_structure_refinement 'SHELXL93 (Sheldrick, 1993)'
_computing_structure_solution 'SHELXS86 (Sheldrick, 1990)'
_diffrn_ambient_temperature 293.0(10)
_diffrn_measurement_device 'Rigaku-AFC diffractometer'
_diffrn_measurement_method \w/2\q
_diffrn_radiation_monochromator graphite
_diffrn_radiation_source 'fine-focus sealed tube'
_diffrn_radiation_type CuK\a
_diffrn_radiation_wavelength 1.5418
_diffrn_reflns_av_R_equivalents 0.016
_diffrn_reflns_limit_h_max 7
_diffrn_reflns_limit_h_min -7
_diffrn_reflns_limit_k_max 8
_diffrn_reflns_limit_k_min 0
_diffrn_reflns_limit_l_max 24
_diffrn_reflns_limit_l_min 0
_diffrn_reflns_number 1743
_diffrn_reflns_theta_max 64.8
_diffrn_reflns_theta_min 4.3
_diffrn_standards_decay_% none
_diffrn_standards_interval_count 100
_diffrn_standards_number 3
_exptl_absorpt_coefficient_mu 0.722
_exptl_absorpt_correction_T_max 0.886
_exptl_absorpt_correction_T_min 0.832
_exptl_absorpt_correction_type 'SHELX76 gaussian (Sheldrick, 1976)'
_exptl_crystal_colour colourless
_exptl_crystal_density_diffrn 1.311
_exptl_crystal_description 'regular prism'
_exptl_crystal_F_000 400
_exptl_crystal_size_max 0.33
_exptl_crystal_size_mid 0.26
_exptl_crystal_size_min 0.23
_refine_diff_density_max 0.133
_refine_diff_density_min -0.225
_refine_ls_extinction_coef 0.050(3)
_refine_ls_extinction_method SHELXL
_refine_ls_goodness_of_fit_obs 1.172
_refine_ls_hydrogen_treatment refall
_refine_ls_matrix_type full
_refine_ls_number_parameters 174
_refine_ls_number_reflns 1594
_refine_ls_number_restraints 0
_refine_ls_R_factor_obs 0.037
_refine_ls_shift/esd_max 0.001
_refine_ls_shift/esd_mean 0.000
_refine_ls_structure_factor_coef Fsqd
_refine_ls_weighting_details 'w = 1/[\s^2^(Fo^2^)+(0.0453P)^2^+0.2474P] where P=(Fo^2^+2Fc^2^)/3'
_refine_ls_weighting_scheme calc
_refine_ls_wR_factor_obs 0.093
_reflns_number_observed 1371
_reflns_number_total 1594
_reflns_observed_criterion >2sigma(I)
_cod_data_source_file ta1096.cif
_cod_data_source_block 2
_cod_depositor_comments
;
The following automatic conversions were performed:

'_chemical_melting_point' tag was changed to
'_chemical_temperature_decomposition' since the value had been given
as '408-409 K (Dec.)'. The value was changed to '408.5(5)' - the
average value was taken and precision was estimated.

Automatic conversion script
Id: cif_fix_values 1715 2011-07-08 13:25:40Z adriana 

The following automatic conversions were performed:

'_refine_ls_weighting_scheme' value 'calc w =
1/[\s^2^(Fo^2^)+(0.0453P)^2^+0.2474P] where P=(Fo^2^+2Fc^2^)/3' was
changed to 'calc'. New tag '_refine_ls_weighting_details' was
created. The value of the new tag was set to 'w =
1/[\s^2^(Fo^2^)+(0.0453P)^2^+0.2474P] where P=(Fo^2^+2Fc^2^)/3'.

Automatic conversion script
Id: cif_fix_values 3143 2015-03-26 13:38:13Z robertas 
;
_cod_original_cell_volume 958.50(10)
_cod_original_sg_symbol_H-M 'P 21/n'
_cod_database_code 2005693

loop_
_symmetry_equiv_pos_as_xyz
'x, y, z'
'-x+1/2, y+1/2, -z+1/2'
'-x, -y, -z'
'x-1/2, -y-1/2, z-1/2'

loop_
_atom_site_aniso_label
_atom_site_aniso_U_11
_atom_site_aniso_U_22
_atom_site_aniso_U_33
_atom_site_aniso_U_12
_atom_site_aniso_U_13
_atom_site_aniso_U_23
N1 0.0400(8) 0.0360(8) 0.0524(8) -0.0003(6) -0.0099(6) 0.0004(6)
N2 0.0355(7) 0.0374(7) 0.0492(8) 0.0025(6) -0.0058(6) 0.0026(6)
C3 0.0354(8) 0.0357(8) 0.0408(8) 0.0011(7) 0.0016(6) 0.0023(7)
N4 0.0411(8) 0.0346(8) 0.0615(9) -0.0010(6) -0.0089(7) 0.0052(7)
C5 0.0465(10) 0.0380(10) 0.0594(11) 0.0071(8) -0.0098(8) 0.0008(8)
C6 0.0402(9) 0.0382(9) 0.0477(9) 0.0007(7) -0.0043(7) 0.0079(7)
O6 0.0476(7) 0.0440(7) 0.0794(9) 0.0003(5) -0.0248(6) 0.0076(6)
C7 0.0335(8) 0.0392(9) 0.0399(8) -0.0010(7) 0.0024(6) 0.0041(7)
C8 0.0399(9) 0.0463(9) 0.0471(9) 0.0013(8) 0.0018(7) -0.0021(8)
C9 0.0435(9) 0.0560(11) 0.0474(10) -0.0072(8) -0.0039(8) -0.0014(8)
C10 0.0354(9) 0.0651(12) 0.0562(11) -0.0004(9) -0.0053(8) 0.0081(9)
C11 0.0396(9) 0.0513(10) 0.0590(11) 0.0084(8) 0.0049(8) 0.0057(8)
C12 0.0393(9) 0.0438(9) 0.0448(9) 0.0014(7) 0.0027(7) 0.0008(7)
C13 0.0642(13) 0.0395(10) 0.0570(11) -0.0114(9) -0.0008(10) 0.0057(9)

loop_
_atom_site_label
_atom_site_occupancy
_atom_site_fract_x
_atom_site_fract_y
_atom_site_fract_z
_atom_site_U_iso_or_equiv
_atom_site_thermal_displace_type
_atom_site_calc_flag
_atom_site_type_symbol
N1 1 0.2477(2) 0.4287(2) 0.95301(7) 0.0445(4) Uani d N
N2 1 0.0693(2) 0.4607(2) 0.90889(7) 0.0420(4) Uani d N
C3 1 -0.0334(2) 0.3081(2) 0.89075(8) 0.0378(4) Uani d C
N4 1 0.0351(2) 0.1289(2) 0.90749(7) 0.0474(4) Uani d N
C5 1 0.2532(3) 0.1024(3) 0.92074(10) 0.0498(5) Uani d C
C6 1 0.3519(2) 0.2660(2) 0.95940(8) 0.0432(4) Uani d C
O6 1 0.5186(2) 0.2507(2) 0.99457(7) 0.0606(4) Uani d O
C7 1 -0.2319(2) 0.3370(2) 0.84853(7) 0.0379(4) Uani d C
C8 1 -0.2913(3) 0.2221(3) 0.79429(8) 0.0449(4) Uani d C
C9 1 -0.4750(3) 0.2534(3) 0.75436(9) 0.0501(5) Uani d C
C10 1 -0.6002(3) 0.3993(3) 0.76856(9) 0.0535(5) Uani d C
C11 1 -0.5416(3) 0.5159(3) 0.82187(9) 0.0503(5) Uani d C
C12 1 -0.3580(2) 0.4850(2) 0.86192(8) 0.0430(4) Uani d C
C13 1 -0.0951(3) -0.0368(3) 0.90918(11) 0.0546(5) Uani d C
H1 1 0.313(3) 0.543(3) 0.9714(10) 0.068(6) Uiso d H
H5a 1 0.279(3) -0.012(3) 0.9457(10) 0.064(6) Uiso d H
H5b 1 0.315(3) 0.091(3) 0.8780(11) 0.075(6) Uiso d H
H8 1 -0.205(3) 0.120(3) 0.7836(9) 0.056(5) Uiso d H
H9 1 -0.517(3) 0.169(3) 0.7169(10) 0.058(5) Uiso d H
H10 1 -0.732(3) 0.422(3) 0.7414(10) 0.061(5) Uiso d H
H11 1 -0.634(3) 0.621(3) 0.8325(10) 0.071(6) Uiso d H
H12 1 -0.319(3) 0.566(3) 0.9009(9) 0.055(5) Uiso d H
H13a 1 -0.100(3) -0.114(4) 0.8692(12) 0.086(7) Uiso d H
H13b 1 -0.237(4) 0.003(4) 0.9147(14) 0.104(9) Uiso d H
H13c 1 -0.041(3) -0.117(3) 0.9474(12) 0.080(7) Uiso d H

loop_
_atom_type_symbol
_atom_type_description
_atom_type_scat_dispersion_real
_atom_type_scat_dispersion_imag
_atom_type_scat_source
O O 0.0492 0.0322 'International Tables Vol C Tables 4.2.6.8 and 6.1.1.4'
N N 0.0311 0.0180 'International Tables Vol C Tables 4.2.6.8 and 6.1.1.4'
C C 0.0181 0.0091 'International Tables Vol C Tables 4.2.6.8 and 6.1.1.4'
H H 0.0000 0.0000 'International Tables Vol C Tables 4.2.6.8 and 6.1.1.4'

loop_
_geom_angle_atom_site_label_1
_geom_angle_atom_site_label_2
_geom_angle_atom_site_label_3
_geom_angle
_geom_angle_publ_flag
C6 N1 N2 125.40(10) yes
C6 N1 H1 118.3(12) no
N2 N1 H1 114.4(12) no
C3 N2 N1 114.50(10) yes
N2 C3 N4 123.10(10) yes
N2 C3 C7 116.30(10) yes
N4 C3 C7 120.60(10) yes
C3 N4 C5 117.00(10) yes
C3 N4 C13 124.40(10) yes
C5 N4 C13 118.5(2) yes
N4 C5 C6 110.50(10) yes
N4 C5 H5a 107.7(12) no
C6 C5 H5a 109.1(12) no
N4 C5 H5b 111.5(12) no
C6 C5 H5b 108.5(13) no
H5a C5 H5b 109.5(18) no
O6 C6 N1 122.8(2) yes
O6 C6 C5 122.1(2) yes
N1 C6 C5 115.10(10) yes
C3 C7 C8 121.10(10) yes
C3 C7 C12 119.80(10) yes
C8 C7 C12 119.1(2) no
C7 C8 C9 120.5(2) no
C7 C8 H8 120.6(11) no
C9 C8 H8 118.9(11) no
C8 C9 C10 119.9(2) no
C8 C9 H9 119.5(11) no
C10 C9 H9 120.6(11) no
C9 C10 C11 120.1(2) no
C9 C10 H10 121.1(12) no
C11 C10 H10 118.8(12) no
C10 C11 C12 120.2(2) no
C10 C11 H11 120.0(12) no
C12 C11 H11 119.8(12) no
C7 C12 C11 120.2(2) no
C7 C12 H12 119.9(11) no
C11 C12 H12 119.9(11) no
N4 C13 H13a 111.2(14) no
N4 C13 H13b 110.7(15) no
H13a C13 H13b 110.(2) no
N4 C13 H13c 108.9(13) no
H13a C13 H13c 108.7(18) no
H13b C13 H13c 108.(2) no

loop_
_geom_bond_atom_site_label_1
_geom_bond_atom_site_label_2
_geom_bond_distance
_geom_bond_publ_flag
N1 C6 1.332(2) yes
N1 N2 1.405(2) yes
N1 H1 0.97(2) no
N2 C3 1.296(2) yes
C3 N4 1.364(2) yes
C3 C7 1.486(2) yes
N4 C5 1.451(2) yes
N4 C13 1.455(2) yes
C5 C6 1.494(2) yes
C5 H5a 0.96(2) no
C5 H5b 1.04(2) no
C6 O6 1.238(2) yes
C7 C8 1.391(2) no
C7 C12 1.390(2) no
C8 C9 1.388(2) no
C8 H8 0.97(2) no
C9 C10 1.381(3) no
C9 H9 0.98(2) no
C10 C11 1.382(3) no
C10 H10 0.98(2) no
C11 C12 1.389(2) no
C11 H11 1.01(2) no
C12 H12 0.99(2) no
C13 H13a 0.99(3) no
C13 H13b 1.01(3) no
C13 H13c 0.99(2) no

loop_
_geom_torsion_atom_site_label_1
_geom_torsion_atom_site_label_2
_geom_torsion_atom_site_label_3
_geom_torsion_atom_site_label_4
_geom_torsion
_geom_torsion_publ_flag
N1 N2 C3 N4 -6.5(3) yes
N2 C3 N4 C5 -26.7(5) yes
C3 N4 C5 C6 41.3(4) yes
N4 C5 C6 N1 -24.6(4) yes
C5 C6 N1 N2 -7.0(4) yes
C6 N1 N2 C3 24.5(4) yes
N2 C3 N4 C13 157.0(3) yes
C7 C3 N4 C13 -24.5(5) yes
N2 N1 C6 O6 172.9(3) yes
N2 C3 C7 C12 -41.2(4) yes

loop_
_cod_related_entry_id
_cod_related_entry_database
_cod_related_entry_code
1 ChemSpider 21137993
